data_4061333
_journal_name_full Organometallics
_journal_paper_doi 10.1021/om030595h
_journal_year 2004
_chemical_formula_sum 'C32 H24 P2 S2'
_chemical_formula_weight 534.57
_space_group_IT_number 14
_symmetry_cell_setting monoclinic
_symmetry_space_group_name_Hall '-P 2ybc'
_symmetry_space_group_name_H-M 'P 1 21/c 1'
_cell_angle_alpha 90.00
_cell_angle_beta 117.97(3)
_cell_angle_gamma 90.00
_cell_formula_units_Z 2
_cell_length_a 8.9841(18)
_cell_length_b 19.670(4)
_cell_length_c 8.8902(18)
_cell_measurement_temperature 293(2)
_cell_volume 1387.6(5)
_diffrn_ambient_temperature 293(2)
_exptl_crystal_density_diffrn 1.279
_cod_depositor_comments
;
The following automatic conversions were performed:
'_symmetry_cell_setting' value 'Monoclinic' changed to 'monoclinic'
according to '/home/saulius/struct/CIF-dictionaries/cif_core.dic'
dictionary named 'cif_core.dic' version 2.4.1 from 2010-06-29.

Automatic conversion script
Id: cif_fix_enum 1527 2010-12-29 10:47:43Z saulius 
;
_cod_original_sg_symbol_H-M 'P 21/c'
_cod_database_code 4061333

loop_
_symmetry_equiv_pos_as_xyz
'x, y, z'
'-x, y+1/2, -z+1/2'
'-x, -y, -z'
'x, -y-1/2, z-1/2'

loop_
_atom_site_label
_atom_site_type_symbol
_atom_site_fract_x
_atom_site_fract_y
_atom_site_fract_z
_atom_site_U_iso_or_equiv
_atom_site_adp_type
_atom_site_occupancy
_atom_site_symmetry_multiplicity
_atom_site_calc_flag
_atom_site_refinement_flags
_atom_site_disorder_assembly
_atom_site_disorder_group
P1 P 0.17838(10) 0.31944(4) 0.44060(11) 0.0478(3) Uani 1 1 d . . .
S S 0.02752(11) 0.45335(5) 0.23404(11) 0.0574(3) Uani 1 1 d . . .
C1 C 0.1333(4) 0.37714(15) 0.2668(4) 0.0443(7) Uani 1 1 d . . .
C2 C 0.1724(4) 0.36618(17) 0.1382(4) 0.0562(9) Uani 1 1 d . . .
H2 H 0.2305 0.3280 0.1325 0.067 Uiso 1 1 calc R . .
C3 C 0.1171(5) 0.41770(19) 0.0152(4) 0.0604(9) Uani 1 1 d . . .
H3 H 0.1342 0.4167 -0.0801 0.072 Uiso 1 1 calc R . .
C4 C 0.0364(3) 0.46920(15) 0.0480(4) 0.0443(7) Uani 1 1 d . . .
C9 C -0.0207(4) 0.32134(16) 0.4508(4) 0.0490(7) Uani 1 1 d . . .
C10 C -0.1289(5) 0.2669(2) 0.3761(5) 0.0717(11) Uani 1 1 d . . .
H10 H -0.0968 0.2316 0.3281 0.086 Uiso 1 1 calc R . .
C11 C -0.2840(6) 0.2650(3) 0.3727(6) 0.0933(15) Uani 1 1 d . . .
H11 H -0.3563 0.2285 0.3224 0.112 Uiso 1 1 calc R . .
C12 C -0.3311(5) 0.3169(3) 0.4434(6) 0.0894(15) Uani 1 1 d . . .
H12 H -0.4358 0.3156 0.4408 0.107 Uiso 1 1 calc R . .
C13 C -0.2262(5) 0.3704(3) 0.5177(6) 0.0812(12) Uani 1 1 d . . .
H13 H -0.2593 0.4054 0.5659 0.097 Uiso 1 1 calc R . .
C14 C -0.0707(4) 0.3730(2) 0.5216(5) 0.0632(9) Uani 1 1 d . . .
H14 H 0.0005 0.4097 0.5724 0.076 Uiso 1 1 calc R . .
C15 C 0.3193(4) 0.36815(17) 0.6284(4) 0.0460(7) Uani 1 1 d . . .
C16 C 0.3506(5) 0.3446(2) 0.7881(4) 0.0631(9) Uani 1 1 d . . .
H16 H 0.2897 0.3078 0.7961 0.076 Uiso 1 1 calc R . .
C17 C 0.4706(5) 0.3750(2) 0.9343(5) 0.0796(13) Uani 1 1 d . . .
H17 H 0.4910 0.3583 1.0402 0.096 Uiso 1 1 calc R . .
C18 C 0.5604(5) 0.4299(3) 0.9248(6) 0.0936(15) Uani 1 1 d . . .
H18 H 0.6399 0.4509 1.0237 0.112 Uiso 1 1 calc R . .
C19 C 0.5320(5) 0.4534(3) 0.7693(6) 0.0983(16) Uani 1 1 d . . .
H19 H 0.5938 0.4901 0.7624 0.118 Uiso 1 1 calc R . .
C20 C 0.4122(5) 0.4231(2) 0.6218(5) 0.0722(11) Uani 1 1 d . . .
H20 H 0.3937 0.4399 0.5167 0.087 Uiso 1 1 calc R . .

loop_
_atom_site_aniso_label
_atom_site_aniso_U_11
_atom_site_aniso_U_22
_atom_site_aniso_U_33
_atom_site_aniso_U_23
_atom_site_aniso_U_13
_atom_site_aniso_U_12
P1 0.0533(5) 0.0452(4) 0.0482(5) 0.0023(4) 0.0266(4) 0.0039(4)
S 0.0729(6) 0.0630(6) 0.0481(4) 0.0102(4) 0.0381(4) 0.0210(4)
C1 0.0472(16) 0.0458(18) 0.0400(15) 0.0010(14) 0.0206(13) 0.0013(14)
C2 0.071(2) 0.0513(19) 0.054(2) -0.0023(15) 0.0356(18) 0.0127(17)
C3 0.076(2) 0.069(2) 0.0479(18) 0.0023(17) 0.0386(17) 0.0122(18)
C4 0.0435(16) 0.0525(18) 0.0367(15) -0.0020(13) 0.0187(13) -0.0035(13)
C9 0.0493(16) 0.0524(18) 0.0434(16) 0.0079(14) 0.0203(14) -0.0032(14)
C10 0.073(2) 0.074(3) 0.062(2) -0.005(2) 0.0262(19) -0.018(2)
C11 0.071(3) 0.110(4) 0.090(4) -0.005(3) 0.030(3) -0.035(3)
C12 0.051(2) 0.137(4) 0.081(3) 0.021(3) 0.030(2) -0.011(3)
C13 0.064(2) 0.108(3) 0.083(3) 0.005(3) 0.044(2) 0.009(2)
C14 0.058(2) 0.067(2) 0.070(2) -0.0037(19) 0.0355(18) -0.0027(18)
C15 0.0410(15) 0.0545(18) 0.0433(17) 0.0019(14) 0.0205(13) 0.0068(14)
C16 0.067(2) 0.076(2) 0.051(2) 0.0101(18) 0.0311(18) 0.0100(19)
C17 0.070(2) 0.121(4) 0.041(2) 0.001(2) 0.0210(19) 0.023(3)
C18 0.059(2) 0.139(4) 0.068(3) -0.028(3) 0.017(2) -0.010(3)
C19 0.075(3) 0.127(4) 0.081(3) -0.023(3) 0.026(3) -0.043(3)
C20 0.065(2) 0.085(3) 0.060(2) -0.008(2) 0.0243(18) -0.022(2)

loop_
_geom_bond_atom_site_label_1
_geom_bond_atom_site_label_2
_geom_bond_distance
_geom_bond_site_symmetry_2
_geom_bond_publ_flag
P1 C1 1.804(3) . ?
P1 C15 1.824(3) . ?
P1 C9 1.833(3) . ?
S C4 1.722(3) . ?
S C1 1.725(3) . ?
C1 C2 1.361(4) . ?
C2 C3 1.400(5) . ?
C3 C4 1.355(4) . ?
C4 C4 1.449(6) 3_565 ?
C9 C14 1.377(5) . ?
C9 C10 1.388(5) . ?
C10 C11 1.380(6) . ?
C11 C12 1.365(7) . ?
C12 C13 1.360(6) . ?
C13 C14 1.382(5) . ?
C15 C20 1.383(5) . ?
C15 C16 1.391(4) . ?
C16 C17 1.377(5) . ?
C17 C18 1.374(6) . ?
C18 C19 1.363(7) . ?
C19 C20 1.382(5) . ?
